data_4312634
loop_
_publ_author_name
'Takao Osako'
'Yoshiki Ueno'
'Yoshimitsu Tachi'
'Shinobu Itoh'

_publ_section_title
;
 Structures and Redox Reactivities of Copper Complexes of
 (2-Pyridyl)alkylamine Ligands. Effects of the Alkyl Linker Chain Length
;
_journal_name_full 'Inorganic Chemistry'
_journal_page_first 8087
_journal_page_last 8097
_journal_paper_doi 10.1021/ic034958h
_journal_volume 42
_journal_year 2003
_chemical_formula_moiety 'C20 H21 Cl Cu N3 O4 '
_chemical_formula_sum 'C20 H21 Cl Cu N3 O4'
_chemical_formula_weight 466.40
_space_group_IT_number 2
_symmetry_cell_setting triclinic
_symmetry_Int_Tables_number 2
_symmetry_space_group_name_Hall '-P 1'
_symmetry_space_group_name_H-M 'P -1'
_cell_angle_alpha 90.48(5)
_cell_angle_beta 92.01(4)
_cell_angle_gamma 92.12(3)
_cell_formula_units_Z 4
_cell_length_a 7.287(8)
_cell_length_b 11.54(1)
_cell_length_c 23.58(2)
_cell_measurement_reflns_used 7716
_cell_measurement_temperature 153.1
_cell_measurement_theta_max 27.5
_cell_measurement_theta_min 3.1
_cell_volume 1980(3)
_computing_cell_refinement PROCESS-AUTO
_computing_data_collection PROCESS-AUTO
_computing_data_reduction CrystalStructure
_computing_publication_material 'CrystalStructure Ver. 3.10'
_computing_structure_refinement CRYSTALS
_computing_structure_solution SIR92
_diffrn_detector_area_resol_mean 10.00
_diffrn_measured_fraction_theta_full 0.8435
_diffrn_measured_fraction_theta_max 0.8435
_diffrn_measurement_device_type 'Rigaku RAXIS-RAPID'
_diffrn_measurement_method \w
_diffrn_radiation_type 'Mo K\a'
_diffrn_radiation_wavelength 0.7107
_diffrn_reflns_av_R_equivalents 0.134
_diffrn_reflns_limit_h_max 9
_diffrn_reflns_limit_h_min -9
_diffrn_reflns_limit_k_max 14
_diffrn_reflns_limit_k_min -14
_diffrn_reflns_limit_l_max 25
_diffrn_reflns_limit_l_min -30
_diffrn_reflns_number 12173
_diffrn_reflns_theta_full 27.48
_diffrn_reflns_theta_max 27.48
_exptl_absorpt_coefficient_mu 1.270
_exptl_absorpt_correction_T_max 0.881
_exptl_absorpt_correction_T_min 1.000
_exptl_absorpt_correction_type multi-scan
_exptl_absorpt_process_details
;
    Higashi, T. (1995). Program for Absorption Correction.
    Rigaku Corporation, Tokyo, Japan.
;
_exptl_crystal_colour brown
_exptl_crystal_density_diffrn 1.564
_exptl_crystal_density_method 'not measured'
_exptl_crystal_description block
_exptl_crystal_F_000 960.00
_exptl_crystal_size_max 0.40
_exptl_crystal_size_mid 0.40
_exptl_crystal_size_min 0.10
_refine_diff_density_max 1.00
_refine_diff_density_min -2.29
_refine_ls_extinction_coef 128.0(2)
_refine_ls_extinction_method 'Larson (1970) Crystallographic Computing eq. 22'
_refine_ls_goodness_of_fit_ref 0.982
_refine_ls_hydrogen_treatment refall
_refine_ls_number_parameters 566
_refine_ls_number_reflns 6196
_refine_ls_R_factor_gt 0.0930
_refine_ls_shift/su_max 0.0030
_refine_ls_structure_factor_coef F
_refine_ls_weighting_details 'w = 1/[0.0010Fo^2^ + 3.0000\s^2^(Fo) + 0.1000]'
_refine_ls_weighting_scheme calc
_refine_ls_wR_factor_ref 0.0950
_reflns_number_gt 4072
_reflns_number_total 7666
_reflns_threshold_expression F^2^>2.0\s(F^2^)
_cod_data_source_file ic034958hsi20030917_070457_1.cif
_cod_data_source_block '_complex1;[Cu(I)(PheLPym2)]ClO4_____________'
_cod_original_cell_volume 1980.2(3)
_cod_original_sg_symbol_H-M 'P -1 '
_cod_original_formula_sum 'C20 H21 Cl Cu N3 O4 '
_cod_database_code 4312634

loop_
_symmetry_equiv_pos_as_xyz
x,y,z
-x,-y,-z

loop_
_atom_site_label
_atom_site_type_symbol
_atom_site_fract_x
_atom_site_fract_y
_atom_site_fract_z
_atom_site_U_iso_or_equiv
_atom_site_adp_type
_atom_site_occupancy
_atom_site_symmetry_multiplicity
_atom_site_calc_flag
_atom_site_refinement_flags
_atom_site_disorder_assembly
_atom_site_disorder_group
Cu1 Cu 0.3269(1) 1.28341(6) 0.37108(3) 0.0238(2) Uani 1.00 1 d . . .
Cu2 Cu 0.3272(1) 1.78343(6) 0.12891(3) 0.0235(2) Uani 1.00 1 d . . .
Cl1 Cl 0.1270(3) 1.2366(1) 0.62059(8) 0.0485(6) Uani 1.00 1 d . . .
Cl2 Cl 0.1263(3) 1.7367(1) -0.12063(8) 0.0475(6) Uani 1.00 1 d . . .
O1 O 0.096(1) 1.1413(5) 0.6567(3) 0.079(2) Uani 1.00 1 d . . .
O2 O 0.119(1) 1.3463(6) 0.6422(3) 0.090(3) Uani 1.00 1 d . . .
O3 O 0.335(1) 1.229(1) 0.6099(4) 0.111(4) Uani 1.00 1 d . . .
O4 O 0.0619(8) 1.2234(5) 0.5636(2) 0.054(2) Uani 1.00 1 d . . .
O6 O 0.124(1) 1.8461(5) -0.1422(3) 0.087(3) Uani 1.00 1 d . . .
O7 O 0.336(1) 1.724(1) -0.1133(5) 0.132(4) Uani 1.00 1 d . . .
O8 O 0.0614(8) 1.7232(6) -0.0647(2) 0.055(2) Uani 1.00 1 d . . .
O9 O 0.097(1) 1.6408(5) -0.1555(3) 0.084(3) Uani 1.00 1 d . . .
N1 N 0.3633(6) 1.1194(4) 0.4198(2) 0.020(1) Uani 1.00 1 d . . .
N2 N 0.5094(6) 1.3506(4) 0.4294(2) 0.022(1) Uani 1.00 1 d . . .
N3 N 0.4026(6) 1.1820(4) 0.3065(2) 0.020(1) Uani 1.00 1 d . . .
N4 N 0.3633(6) 1.6194(4) 0.0807(2) 0.016(1) Uani 1.00 1 d . . .
N5 N 0.4018(6) 1.6827(4) 0.1934(2) 0.023(1) Uani 1.00 1 d . . .
N6 N 0.5088(7) 1.8486(4) 0.0703(2) 0.025(1) Uani 1.00 1 d . . .
C1 C 0.6030(9) 1.4541(5) 0.4280(3) 0.026(2) Uani 1.00 1 d . . .
C2 C 0.7282(8) 1.4874(6) 0.4695(3) 0.032(2) Uani 1.00 1 d . . .
C3 C 0.7600(8) 1.4123(5) 0.5135(3) 0.026(2) Uani 1.00 1 d . . .
C4 C 0.6684(8) 1.3058(5) 0.5148(3) 0.024(2) Uani 1.00 1 d . . .
C5 C 0.5375(7) 1.2763(5) 0.4726(2) 0.019(1) Uani 1.00 1 d . . .
C6 C 0.4247(8) 1.1625(5) 0.4756(2) 0.020(1) Uani 1.00 1 d . . .
C7 C 0.3737(9) 1.1948(6) 0.2529(3) 0.029(2) Uani 1.00 1 d . . .
C8 C 0.4196(9) 1.1144(6) 0.2110(3) 0.031(2) Uani 1.00 1 d . . .
C9 C 0.499(1) 1.0099(6) 0.2302(3) 0.039(2) Uani 1.00 1 d . . .
C10 C 0.5229(9) 0.9953(6) 0.2863(3) 0.029(2) Uani 1.00 1 d . . .
C11 C 0.4767(7) 1.0810(5) 0.3256(3) 0.021(2) Uani 1.00 1 d . . .
C12 C 0.5118(8) 1.0718(5) 0.3866(3) 0.024(2) Uani 1.00 1 d . . .
C13 C 0.2002(8) 1.0392(5) 0.4239(3) 0.026(2) Uani 1.00 1 d . . .
C14 C 0.0218(8) 1.1005(6) 0.4309(3) 0.027(2) Uani 1.00 1 d . . .
C15 C -0.0033(7) 1.1910(5) 0.3857(3) 0.022(2) Uani 1.00 1 d . . .
C16 C 0.0442(8) 1.3103(6) 0.3949(3) 0.032(2) Uani 1.00 1 d . . .
C17 C 0.040(1) 1.3898(6) 0.3512(3) 0.037(2) Uani 1.00 1 d . . .
C18 C -0.0200(9) 1.3543(7) 0.2988(3) 0.038(2) Uani 1.00 1 d . . .
C19 C -0.0754(8) 1.2379(6) 0.2887(3) 0.028(2) Uani 1.00 1 d . . .
C20 C -0.0628(8) 1.1572(6) 0.3323(3) 0.030(2) Uani 1.00 1 d . . .
C21 C 0.3716(9) 1.6958(6) 0.2473(3) 0.031(2) Uani 1.00 1 d . . .
C22 C 0.420(1) 1.6133(6) 0.2879(3) 0.038(2) Uani 1.00 1 d . . .
C23 C 0.501(1) 1.5114(6) 0.2707(3) 0.040(2) Uani 1.00 1 d . . .
C24 C 0.5258(8) 1.4963(5) 0.2136(3) 0.029(2) Uani 1.00 1 d . . .
C25 C 0.4773(8) 1.5817(5) 0.1752(3) 0.025(2) Uani 1.00 1 d . . .
C26 C 0.5138(8) 1.5731(5) 0.1130(3) 0.026(2) Uani 1.00 1 d . . .
C27 C 0.6041(8) 1.9541(5) 0.0709(3) 0.024(2) Uani 1.00 1 d . . .
C28 C 0.7279(9) 1.9881(6) 0.0297(3) 0.033(2) Uani 1.00 1 d . . .
C29 C 0.7589(8) 1.9129(5) -0.0129(3) 0.029(2) Uani 1.00 1 d . . .
C30 C 0.6673(8) 1.8044(5) -0.0152(3) 0.024(2) Uani 1.00 1 d . . .
C31 C 0.5385(8) 1.7763(5) 0.0271(3) 0.022(2) Uani 1.00 1 d . . .
C32 C 0.4221(7) 1.6625(5) 0.0242(2) 0.015(1) Uani 1.00 1 d . . .
C33 C 0.1999(8) 1.5380(5) 0.0765(3) 0.023(2) Uani 1.00 1 d . . .
C34 C 0.0192(8) 1.6022(6) 0.0693(3) 0.026(2) Uani 1.00 1 d . . .
C35 C -0.0027(7) 1.6904(5) 0.1153(3) 0.024(2) Uani 1.00 1 d . . .
C36 C 0.0431(8) 1.8115(6) 0.1050(3) 0.029(2) Uani 1.00 1 d . . .
C37 C 0.0401(9) 1.8902(6) 0.1495(3) 0.033(2) Uani 1.00 1 d . . .
C38 C -0.022(1) 1.8530(7) 0.2032(3) 0.040(2) Uani 1.00 1 d . . .
C39 C -0.0757(8) 1.7382(6) 0.2122(3) 0.032(2) Uani 1.00 1 d . . .
C40 C -0.0622(8) 1.6567(6) 0.1686(3) 0.029(2) Uani 1.00 1 d . . .
H1 H 0.5808(9) 1.5044(5) 0.3971(3) 0.032(2) Uiso 1.00 1 c . . .
H2 H 0.7932(8) 1.5601(6) 0.4680(3) 0.039(2) Uiso 1.00 1 c . . .
H3 H 0.8438(8) 1.4343(5) 0.5438(3) 0.032(2) Uiso 1.00 1 c . . .
H4 H 0.6956(8) 1.2519(5) 0.5438(3) 0.030(2) Uiso 1.00 1 c . . .
H5 H 0.3195(8) 1.1751(5) 0.4972(2) 0.024(2) Uiso 1.00 1 c . . .
H6 H 0.4972(8) 1.1059(5) 0.4936(2) 0.024(2) Uiso 1.00 1 c . . .
H7 H 0.3153(9) 1.2632(6) 0.2411(3) 0.034(2) Uiso 1.00 1 c . . .
H8 H 0.3977(9) 1.1289(6) 0.1718(3) 0.037(2) Uiso 1.00 1 c . . .
H9 H 0.537(1) 0.9531(6) 0.2041(3) 0.047(2) Uiso 1.00 1 c . . .
H10 H 0.5707(9) 0.9248(6) 0.2998(3) 0.035(2) Uiso 1.00 1 c . . .
H11 H 0.6235(8) 1.1133(5) 0.3964(3) 0.029(2) Uiso 1.00 1 c . . .
H12 H 0.5232(8) 0.9923(5) 0.3958(3) 0.029(2) Uiso 1.00 1 c . . .
H13 H 0.1886(8) 0.9935(5) 0.3902(3) 0.032(2) Uiso 1.00 1 c . . .
H14 H 0.2192(8) 0.9902(5) 0.4556(3) 0.032(2) Uiso 1.00 1 c . . .
H15 H -0.0784(8) 1.0455(6) 0.4280(3) 0.033(2) Uiso 1.00 1 c . . .
H16 H 0.0246(8) 1.1367(6) 0.4673(3) 0.033(2) Uiso 1.00 1 c . . .
H17 H -0.0937(8) 1.0780(6) 0.3240(3) 0.035(2) Uiso 1.00 1 c . . .
H18 H -0.1219(8) 1.2142(6) 0.2521(3) 0.034(2) Uiso 1.00 1 c . . .
H19 H -0.0264(9) 1.4082(7) 0.2686(3) 0.047(2) Uiso 1.00 1 c . . .
H20 H 0.079(1) 1.4683(6) 0.3581(3) 0.045(2) Uiso 1.00 1 c . . .
H21 H 0.0811(8) 1.3364(6) 0.4320(3) 0.040(2) Uiso 1.00 1 c . . .
H22 H 0.3153(9) 1.7641(6) 0.2596(3) 0.037(2) Uiso 1.00 1 c . . .
H23 H 0.397(1) 1.6261(6) 0.3268(3) 0.046(2) Uiso 1.00 1 c . . .
H24 H 0.539(1) 1.4550(6) 0.2973(3) 0.048(2) Uiso 1.00 1 c . . .
H25 H 0.5751(8) 1.4265(5) 0.2002(3) 0.035(2) Uiso 1.00 1 c . . .
H26 H 0.5254(8) 1.4939(5) 0.1029(3) 0.031(2) Uiso 1.00 1 c . . .
H27 H 0.6242(8) 1.6153(5) 0.1051(3) 0.031(2) Uiso 1.00 1 c . . .
H28 H 0.5846(8) 2.0061(5) 0.1014(3) 0.029(2) Uiso 1.00 1 c . . .
H29 H 0.7902(9) 2.0618(6) 0.0319(3) 0.040(2) Uiso 1.00 1 c . . .
H30 H 0.8416(8) 1.9341(5) -0.0417(3) 0.035(2) Uiso 1.00 1 c . . .
H31 H 0.6905(8) 1.7501(5) -0.0444(3) 0.030(2) Uiso 1.00 1 c . . .
H32 H 0.4927(7) 1.6049(5) 0.0072(2) 0.018(2) Uiso 1.00 1 c . . .
H33 H 0.3149(7) 1.6743(5) 0.0012(2) 0.018(2) Uiso 1.00 1 c . . .
H34 H 0.2117(8) 1.4879(5) 0.0447(3) 0.027(2) Uiso 1.00 1 c . . .
H35 H 0.1954(8) 1.4934(5) 0.1101(3) 0.027(2) Uiso 1.00 1 c . . .
H36 H 0.0179(8) 1.6397(6) 0.0336(3) 0.031(2) Uiso 1.00 1 c . . .
H37 H -0.0811(8) 1.5473(6) 0.0703(3) 0.032(2) Uiso 1.00 1 c . . .
H38 H 0.0744(8) 1.8364(6) 0.0682(3) 0.036(2) Uiso 1.00 1 c . . .
H39 H 0.0815(9) 1.9682(6) 0.1442(3) 0.040(2) Uiso 1.00 1 c . . .
H40 H -0.028(1) 1.9078(7) 0.2333(3) 0.048(2) Uiso 1.00 1 c . . .
H41 H -0.1222(8) 1.7156(6) 0.2478(3) 0.039(2) Uiso 1.00 1 c . . .
H42 H -0.0929(8) 1.5775(6) 0.1755(3) 0.035(2) Uiso 1.00 1 c . . .

loop_
_atom_site_aniso_label
_atom_site_aniso_U_11
_atom_site_aniso_U_22
_atom_site_aniso_U_33
_atom_site_aniso_U_12
_atom_site_aniso_U_13
_atom_site_aniso_U_23
Cu1 0.0263(4) 0.0234(4) 0.0222(5) 0.0123(3) -0.0015(3) -0.0015(3)
Cu2 0.0269(4) 0.0227(4) 0.0221(5) 0.0122(3) 0.0034(3) -0.0008(3)
Cl1 0.094(2) 0.0215(8) 0.030(1) 0.0042(9) -0.0065(9) -0.0014(6)
Cl2 0.098(2) 0.0229(8) 0.022(1) 0.0033(9) 0.0112(9) -0.0024(6)
O1 0.136(6) 0.045(4) 0.054(5) 0.004(4) -0.026(4) 0.016(3)
O2 0.176(8) 0.041(4) 0.054(5) 0.021(4) 0.025(5) -0.009(3)
O3 0.055(4) 0.18(1) 0.099(8) 0.024(5) -0.010(4) -0.044(6)
O4 0.051(3) 0.077(4) 0.035(4) 0.013(3) -0.012(2) -0.005(3)
O6 0.176(8) 0.032(3) 0.052(5) 0.021(4) -0.012(4) 0.001(3)
O7 0.055(5) 0.21(1) 0.14(1) 0.047(6) 0.039(5) 0.056(8)
O8 0.058(3) 0.087(4) 0.021(3) 0.024(3) 0.008(2) 0.013(3)
O9 0.153(7) 0.040(3) 0.063(5) 0.004(4) 0.047(5) -0.022(3)
N1 0.021(2) 0.021(2) 0.019(3) 0.008(2) 0.005(2) -0.009(2)
N2 0.020(2) 0.020(2) 0.025(3) 0.009(2) 0.001(2) -0.005(2)
N3 0.022(2) 0.031(3) 0.009(3) 0.007(2) 0.003(2) -0.005(2)
N4 0.018(2) 0.021(2) 0.010(3) 0.007(2) -0.001(2) 0.002(2)
N5 0.017(2) 0.031(3) 0.022(3) 0.010(2) -0.002(2) 0.001(2)
N6 0.022(2) 0.024(3) 0.029(3) 0.008(2) 0.002(2) -0.001(2)
C1 0.032(3) 0.024(3) 0.023(4) 0.013(3) 0.011(3) 0.002(2)
C2 0.019(3) 0.023(3) 0.056(5) 0.010(2) -0.000(3) -0.001(3)
C3 0.021(3) 0.033(3) 0.026(4) 0.010(3) -0.003(2) -0.013(3)
C4 0.029(3) 0.028(3) 0.018(3) 0.019(3) 0.007(2) -0.001(2)
C5 0.020(3) 0.022(3) 0.013(3) 0.011(2) -0.003(2) -0.005(2)
C6 0.028(3) 0.021(3) 0.010(3) 0.008(2) -0.003(2) -0.002(2)
C7 0.037(3) 0.031(3) 0.019(4) 0.003(3) 0.002(3) -0.005(2)
C8 0.048(4) 0.039(4) 0.005(3) 0.001(3) -0.002(3) -0.004(2)
C9 0.052(4) 0.029(4) 0.036(5) 0.014(3) 0.002(3) -0.011(3)
C10 0.036(3) 0.034(4) 0.018(4) 0.012(3) 0.002(3) -0.000(2)
C11 0.014(3) 0.031(3) 0.018(3) 0.007(2) -0.002(2) -0.001(2)
C12 0.021(3) 0.028(3) 0.023(4) 0.013(2) 0.004(2) 0.002(2)
C13 0.027(3) 0.023(3) 0.028(4) 0.004(2) -0.003(2) 0.005(2)
C14 0.023(3) 0.032(3) 0.027(4) 0.007(3) 0.001(2) 0.003(2)
C15 0.010(2) 0.031(3) 0.028(4) 0.013(2) 0.007(2) -0.001(2)
C16 0.021(3) 0.038(4) 0.039(5) 0.016(3) 0.004(3) -0.007(3)
C17 0.038(4) 0.032(4) 0.042(5) 0.016(3) 0.002(3) 0.000(3)
C18 0.036(4) 0.051(4) 0.029(5) 0.016(3) -0.000(3) 0.009(3)
C19 0.025(3) 0.047(4) 0.012(4) 0.009(3) -0.008(2) 0.003(2)
C20 0.023(3) 0.034(4) 0.032(4) -0.001(3) -0.004(3) -0.001(3)
C21 0.039(4) 0.034(4) 0.021(4) 0.011(3) 0.006(3) -0.011(3)
C22 0.047(4) 0.040(4) 0.029(4) 0.006(3) 0.000(3) -0.006(3)
C23 0.046(4) 0.040(4) 0.035(5) 0.016(3) -0.000(3) 0.016(3)
C24 0.028(3) 0.027(3) 0.032(4) 0.011(3) 0.003(3) 0.005(2)
C25 0.016(3) 0.027(3) 0.033(4) 0.006(2) -0.001(2) 0.003(2)
C26 0.019(3) 0.026(3) 0.033(4) 0.010(2) 0.007(2) 0.002(2)
C27 0.026(3) 0.022(3) 0.024(4) 0.007(2) -0.004(2) 0.000(2)
C28 0.025(3) 0.025(3) 0.050(5) 0.003(3) 0.001(3) 0.004(3)
C29 0.020(3) 0.033(4) 0.035(4) 0.008(3) 0.006(3) 0.007(3)
C30 0.022(3) 0.035(3) 0.016(3) 0.016(3) -0.000(2) -0.003(2)
C31 0.022(3) 0.026(3) 0.018(3) 0.014(2) 0.003(2) 0.004(2)
C32 0.025(3) 0.024(3) -0.003(3) 0.008(2) 0.000(2) -0.002(2)
C33 0.024(3) 0.028(3) 0.015(3) 0.009(2) -0.001(2) -0.006(2)
C34 0.020(3) 0.035(3) 0.024(4) 0.006(2) -0.002(2) -0.004(2)
C35 0.010(2) 0.031(3) 0.032(4) 0.013(2) 0.006(2) -0.005(2)
C36 0.025(3) 0.041(4) 0.025(4) 0.026(3) 0.011(2) 0.012(3)
C37 0.041(4) 0.032(4) 0.028(4) 0.016(3) 0.003(3) -0.008(3)
C38 0.042(4) 0.050(4) 0.028(4) 0.021(3) -0.004(3) -0.023(3)
C39 0.022(3) 0.050(4) 0.027(4) 0.009(3) 0.008(3) -0.005(3)
C40 0.015(3) 0.034(4) 0.039(4) 0.007(2) 0.004(2) -0.000(3)

loop_
_atom_type_symbol
_atom_type_description
_atom_type_scat_dispersion_real
_atom_type_scat_dispersion_imag
_atom_type_scat_source
C C 0.003 0.002
;
International Tables for Crystallography
(1992, Vol. C, Tables 4.2.6.8 and 6.1.1.4)
;
H H 0.000 0.000
;
International Tables for Crystallography
(1992, Vol. C, Table 6.1.1.4)
;
N N 0.006 0.003
;
International Tables for Crystallography
(1992, Vol. C, Tables 4.2.6.8 and 6.1.1.4)
;
Cu Cu 0.320 1.265
;
International Tables for Crystallography
(1992, Vol. C, Tables 4.2.6.8 and 6.1.1.4)
;
Cl Cl 0.148 0.159
;
International Tables for Crystallography
(1992, Vol. C, Tables 4.2.6.8 and 6.1.1.4)
;
O O 0.011 0.006
;
International Tables for Crystallography
(1992, Vol. C, Tables 4.2.6.8 and 6.1.1.4)
;

loop_
_geom_angle_atom_site_label_1
_geom_angle_site_symmetry_1
_geom_angle_atom_site_label_2
_geom_angle_site_symmetry_2
_geom_angle_atom_site_label_3
_geom_angle_site_symmetry_3
_geom_angle
_geom_angle_publ_flag
N1 . Cu1 . N2 . 83.7(2) yes
N1 . Cu1 . N3 . 81.84(19) yes
N2 . Cu1 . N3 . 122.2(2) yes
N1 . Cu1 . C16 . 96.5(2) yes
N2 . Cu1 . C16 . 111.6(2) yes
N3 . Cu1 . C16 . 125.5(2) yes
N1 . Cu1 . C17 . 128.8(2) yes
N2 . Cu1 . C17 . 118.1(2) yes
N3 . Cu1 . C17 . 114.4(2) yes
C16 . Cu1 . C17 . 33.6(3) yes
N4 . Cu2 . N5 . 81.1(2) yes
N4 . Cu2 . N6 . 82.2(2) yes
N5 . Cu2 . N6 . 123.5(2) yes
N4 . Cu2 . C36 . 98.9(2) yes
N5 . Cu2 . C36 . 122.9(2) yes
N6 . Cu2 . C36 . 112.9(2) yes
N4 . Cu2 . C37 . 130.6(2) yes
N5 . Cu2 . C37 . 111.6(2) yes
N6 . Cu2 . C37 . 120.1(2) yes
C36 . Cu2 . C37 . 33.2(2) yes
O1 . Cl1 . O2 . 119.0(4) yes
O1 . Cl1 . O3 . 101.5(6) yes
O2 . Cl1 . O3 . 101.8(6) yes
O1 . Cl1 . O4 . 116.8(4) yes
O2 . Cl1 . O4 . 114.7(4) yes
O3 . Cl1 . O4 . 97.7(4) yes
O6 . Cl2 . O7 . 99.2(6) yes
O6 . Cl2 . O8 . 116.3(4) yes
O7 . Cl2 . O8 . 104.0(5) yes
O6 . Cl2 . O9 . 120.9(5) yes
O7 . Cl2 . O9 . 95.5(7) yes
O8 . Cl2 . O9 . 114.8(4) yes
Cu1 . N1 . C6 . 102.4(3) yes
Cu1 . N1 . C12 . 98.0(3) yes
C6 . N1 . C12 . 113.6(5) yes
Cu1 . N1 . C13 . 117.4(3) yes
C6 . N1 . C13 . 110.8(5) yes
C12 . N1 . C13 . 113.7(4) yes
Cu1 . N2 . C1 . 127.8(4) yes
Cu1 . N2 . C5 . 111.4(4) yes
C1 . N2 . C5 . 120.8(5) yes
Cu1 . N3 . C7 . 128.8(4) yes
Cu1 . N3 . C11 . 111.9(4) yes
C7 . N3 . C11 . 118.9(5) yes
Cu2 . N4 . C26 . 100.1(4) yes
Cu2 . N4 . C32 . 102.5(3) yes
C26 . N4 . C32 . 111.7(4) yes
Cu2 . N4 . C33 . 115.9(3) yes
C26 . N4 . C33 . 112.6(4) yes
C32 . N4 . C33 . 113.0(4) yes
Cu2 . N5 . C21 . 128.5(4) yes
Cu2 . N5 . C25 . 112.2(4) yes
C21 . N5 . C25 . 118.9(5) yes
Cu2 . N6 . C27 . 128.7(4) yes
Cu2 . N6 . C31 . 114.5(4) yes
C27 . N6 . C31 . 116.8(5) yes
N2 . C1 . C2 . 121.8(6) yes
N2 . C1 . H1 . 119.0(7) no
C2 . C1 . H1 . 119.2(7) no
C1 . C2 . C3 . 118.1(6) yes
C1 . C2 . H2 . 120.9(8) no
C3 . C2 . H2 . 120.9(8) no
C2 . C3 . C4 . 120.6(6) yes
C2 . C3 . H3 . 120.0(7) no
C4 . C3 . H3 . 119.4(7) no
C3 . C4 . C5 . 119.6(6) yes
C3 . C4 . H4 . 120.8(7) no
C5 . C4 . H4 . 119.6(7) no
N2 . C5 . C4 . 119.0(5) yes
N2 . C5 . C6 . 120.6(5) yes
C4 . C5 . C6 . 120.4(5) yes
N1 . C6 . C5 . 112.4(5) yes
N1 . C6 . H5 . 108.4(6) no
C5 . C6 . H5 . 108.6(6) no
N1 . C6 . H6 . 108.9(6) no
C5 . C6 . H6 . 109.1(6) no
H5 . C6 . H6 . 109.5(7) no
N3 . C7 . C8 . 124.8(6) yes
N3 . C7 . H7 . 117.0(7) no
C8 . C7 . H7 . 118.2(7) no
C7 . C8 . C9 . 116.9(6) yes
C7 . C8 . H8 . 121.4(8) no
C9 . C8 . H8 . 121.7(8) no
C8 . C9 . C10 . 118.0(6) yes
C8 . C9 . H9 . 121.3(8) no
C10 . C9 . H9 . 120.7(8) no
C9 . C10 . C11 . 121.7(6) yes
C9 . C10 . H10 . 118.9(8) no
C11 . C10 . H10 . 119.4(7) no
N3 . C11 . C10 . 119.7(6) yes
N3 . C11 . C12 . 116.9(5) yes
C10 . C11 . C12 . 123.3(6) yes
N1 . C12 . C11 . 112.5(5) yes
N1 . C12 . H11 . 108.7(6) no
C11 . C12 . H11 . 108.5(6) no
N1 . C12 . H12 . 108.7(6) no
C11 . C12 . H12 . 108.9(6) no
H11 . C12 . H12 . 109.5(8) no
N1 . C13 . C14 . 113.7(5) yes
N1 . C13 . H13 . 108.5(6) no
C14 . C13 . H13 . 108.1(7) no
N1 . C13 . H14 . 108.5(6) no
C14 . C13 . H14 . 108.5(7) no
H13 . C13 . H14 . 109.5(8) no
C13 . C14 . C15 . 110.9(5) yes
C13 . C14 . H15 . 109.4(7) no
C15 . C14 . H15 . 108.9(7) no
C13 . C14 . H16 . 108.8(7) no
C15 . C14 . H16 . 109.4(7) no
H15 . C14 . H16 . 109.5(8) no
C14 . C15 . C16 . 122.9(6) yes
C14 . C15 . C20 . 119.4(6) yes
C16 . C15 . C20 . 117.6(6) yes
Cu1 . C16 . C15 . 91.1(4) yes
Cu1 . C16 . C17 . 85.6(4) yes
C15 . C16 . C17 . 122.0(7) yes
Cu1 . C16 . H21 . 92.9(6) no
C15 . C16 . H21 . 119.1(8) no
C17 . C16 . H21 . 118.9(8) no
Cu1 . C17 . C16 . 60.8(3) yes
Cu1 . C17 . C18 . 105.3(5) yes
C16 . C17 . C18 . 119.2(7) yes
Cu1 . C17 . H20 . 102.6(7) no
C16 . C17 . H20 . 120.2(8) no
C18 . C17 . H20 . 120.5(8) no
C17 . C18 . C19 . 120.3(6) yes
C17 . C18 . H19 . 120.2(9) no
C19 . C18 . H19 . 119.5(8) no
C18 . C19 . C20 . 120.2(6) yes
C18 . C19 . H18 . 119.9(7) no
C20 . C19 . H18 . 120.0(7) no
C15 . C20 . C19 . 120.6(6) yes
C15 . C20 . H17 . 120.5(7) no
C19 . C20 . H17 . 118.9(7) no
N5 . C21 . C22 . 122.6(6) yes
N5 . C21 . H22 . 118.7(7) no
C22 . C21 . H22 . 118.6(8) no
C21 . C22 . C23 . 119.6(7) yes
C21 . C22 . H23 . 120.3(8) no
C23 . C22 . H23 . 120.1(8) no
C22 . C23 . C24 . 117.4(6) yes
C22 . C23 . H24 . 121.6(8) no
C24 . C23 . H24 . 121.0(8) no
C23 . C24 . C25 . 120.6(6) yes
C23 . C24 . H25 . 119.8(7) no
C25 . C24 . H25 . 119.7(7) no
N5 . C25 . C24 . 120.8(6) yes
N5 . C25 . C26 . 116.5(5) yes
C24 . C25 . C26 . 122.6(6) yes
N4 . C26 . C25 . 109.5(5) yes
N4 . C26 . H26 . 109.2(6) no
C25 . C26 . H26 . 109.1(7) no
N4 . C26 . H27 . 109.6(6) no
C25 . C26 . H27 . 109.9(7) no
H26 . C26 . H27 . 109.5(8) no
N6 . C27 . C28 . 123.9(6) yes
N6 . C27 . H28 . 117.6(7) no
C28 . C27 . H28 . 118.5(7) no
C27 . C28 . C29 . 118.5(6) yes
C27 . C28 . H29 . 120.7(8) no
C29 . C28 . H29 . 120.8(8) no
C28 . C29 . C30 . 120.0(6) yes
C28 . C29 . H30 . 120.2(7) no
C30 . C29 . H30 . 119.8(7) no
C29 . C30 . C31 . 118.8(6) yes
C29 . C30 . H31 . 120.7(7) no
C31 . C30 . H31 . 120.5(7) no
N6 . C31 . C30 . 122.0(5) yes
N6 . C31 . C32 . 116.7(5) yes
C30 . C31 . C32 . 121.2(5) yes
N4 . C32 . C31 . 114.2(4) yes
N4 . C32 . H32 . 108.4(5) no
C31 . C32 . H32 . 108.1(6) no
N4 . C32 . H33 . 108.2(5) no
C31 . C32 . H33 . 108.5(6) no
H32 . C32 . H33 . 109.5(7) no
N4 . C33 . C34 . 112.1(5) yes
N4 . C33 . H34 . 108.7(6) no
C34 . C33 . H34 . 109.0(6) no
N4 . C33 . H35 . 108.9(6) no
C34 . C33 . H35 . 108.6(6) no
H34 . C33 . H35 . 109.5(8) no
C33 . C34 . C35 . 112.4(5) yes
C33 . C34 . H36 . 108.5(7) no
C35 . C34 . H36 . 109.2(7) no
C33 . C34 . H37 . 108.9(7) no
C35 . C34 . H37 . 108.3(7) no
H36 . C34 . H37 . 109.5(8) no
C34 . C35 . C36 . 119.8(6) yes
C34 . C35 . C40 . 120.7(6) yes
C36 . C35 . C40 . 119.5(6) yes
Cu2 . C36 . C35 . 90.0(4) yes
Cu2 . C36 . C37 . 88.0(4) yes
C35 . C36 . C37 . 119.1(6) yes
Cu2 . C36 . H38 . 92.1(6) no
C35 . C36 . H38 . 120.3(7) no
C37 . C36 . H38 . 120.6(7) no
Cu2 . C37 . C36 . 58.8(3) yes
Cu2 . C37 . C38 . 107.9(4) yes
C36 . C37 . C38 . 119.7(6) yes
Cu2 . C37 . H39 . 101.0(6) no
C36 . C37 . H39 . 119.8(8) no
C38 . C37 . H39 . 120.5(8) no
C37 . C38 . C39 . 121.2(6) yes
C37 . C38 . H40 . 119.6(8) no
C39 . C38 . H40 . 119.3(8) no
C38 . C39 . C40 . 119.5(6) yes
C38 . C39 . H41 . 120.0(8) no
C40 . C39 . H41 . 120.5(8) no
C35 . C40 . C39 . 120.8(6) yes
C35 . C40 . H42 . 119.8(7) no
C39 . C40 . H42 . 119.4(7) no

loop_
_geom_bond_atom_site_label_1
_geom_bond_site_symmetry_1
_geom_bond_atom_site_label_2
_geom_bond_site_symmetry_2
_geom_bond_distance
_geom_bond_publ_flag
Cu1 . N1 . 2.242(5) yes
Cu1 . N2 . 2.009(5) yes
Cu1 . N3 . 2.017(5) yes
Cu1 . C16 . 2.186(6) yes
Cu1 . C17 . 2.497(7) yes
Cu2 . N4 . 2.229(5) yes
Cu2 . N5 . 1.994(5) yes
Cu2 . N6 . 2.073(5) yes
Cu2 . C36 . 2.163(6) yes
Cu2 . C37 . 2.526(7) yes
Cl1 . O1 . 1.413(7) yes
Cl1 . O2 . 1.366(7) yes
Cl1 . O3 . 1.552(8) yes
Cl1 . O4 . 1.414(6) yes
Cl2 . O6 . 1.367(6) yes
Cl2 . O7 . 1.540(8) yes
Cl2 . O8 . 1.424(6) yes
Cl2 . O9 . 1.379(6) yes
N1 . C6 . 1.451(7) yes
N1 . C12 . 1.478(7) yes
N1 . C13 . 1.486(7) yes
N2 . C1 . 1.354(8) yes
N2 . C5 . 1.353(8) yes
N3 . C7 . 1.284(8) yes
N3 . C11 . 1.375(8) yes
N4 . C26 . 1.437(7) yes
N4 . C32 . 1.496(7) yes
N4 . C33 . 1.490(7) yes
N5 . C21 . 1.306(8) yes
N5 . C25 . 1.379(8) yes
N6 . C27 . 1.378(8) yes
N6 . C31 . 1.341(8) yes
C1 . C2 . 1.36(1) yes
C1 . H1 . 0.95(2) no
C2 . C3 . 1.38(1) yes
C2 . H2 . 0.95(1) no
C3 . C4 . 1.377(9) yes
C3 . H3 . 0.95(2) no
C4 . C5 . 1.384(8) yes
C4 . H4 . 0.95(2) no
C5 . C6 . 1.528(8) yes
C6 . H5 . 0.95(2) no
C6 . H6 . 0.95(2) no
C7 . C8 . 1.408(9) yes
C7 . H7 . 0.95(2) no
C8 . C9 . 1.43(1) yes
C8 . H8 . 0.95(1) no
C9 . C10 . 1.34(1) yes
C9 . H9 . 0.95(2) no
C10 . C11 . 1.407(8) yes
C10 . H10 . 0.95(2) no
C11 . C12 . 1.456(9) yes
C12 . H11 . 0.95(2) no
C12 . H12 . 0.95(1) no
C13 . C14 . 1.516(9) yes
C13 . H13 . 0.95(2) no
C13 . H14 . 0.95(2) no
C14 . C15 . 1.511(9) yes
C14 . H15 . 0.95(2) no
C14 . H16 . 0.95(2) no
C15 . C16 . 1.420(9) yes
C15 . C20 . 1.366(9) yes
C16 . C17 . 1.39(1) yes
C16 . H21 . 0.95(2) no
C17 . C18 . 1.350(11) yes
C17 . H20 . 0.95(1) no
C18 . C19 . 1.404(11) yes
C18 . H19 . 0.95(2) no
C19 . C20 . 1.396(9) yes
C19 . H18 . 0.95(2) no
C20 . H17 . 0.95(1) no
C21 . C22 . 1.40(1) yes
C21 . H22 . 0.95(2) no
C22 . C23 . 1.40(1) yes
C22 . H23 . 0.95(1) no
C23 . C24 . 1.38(1) yes
C23 . H24 . 0.95(2) no
C24 . C25 . 1.391(9) yes
C24 . H25 . 0.95(2) no
C25 . C26 . 1.501(9) yes
C26 . H26 . 0.95(1) no
C26 . H27 . 0.95(2) no
C27 . C28 . 1.398(9) yes
C27 . H28 . 0.95(2) no
C28 . C29 . 1.35(1) yes
C28 . H29 . 0.95(1) no
C29 . C30 . 1.397(9) yes
C29 . H30 . 0.95(2) no
C30 . C31 . 1.425(8) yes
C30 . H31 . 0.95(2) no
C31 . C32 . 1.536(8) yes
C32 . H32 . 0.95(2) no
C32 . H33 . 0.95(2) no
C33 . C34 . 1.539(8) yes
C33 . H34 . 0.95(2) no
C33 . H35 . 0.95(2) no
C34 . C35 . 1.497(8) yes
C34 . H36 . 0.95(2) no
C34 . H37 . 0.95(1) no
C35 . C36 . 1.450(9) yes
C35 . C40 . 1.398(9) yes
C36 . C37 . 1.382(9) yes
C36 . H38 . 0.95(2) no
C37 . C38 . 1.423(11) yes
C37 . H39 . 0.95(1) no
C38 . C39 . 1.389(11) yes
C38 . H40 . 0.95(3) no
C39 . C40 . 1.396(9) yes
C39 . H41 . 0.95(2) no
C40 . H42 . 0.95(1) no

loop_
_geom_contact_atom_site_label_1
_geom_contact_site_symmetry_1
_geom_contact_atom_site_label_2
_geom_contact_site_symmetry_2
_geom_contact_distance
_geom_contact_publ_flag
Cu1 . N1 . 2.242(5) yes
Cu1 . N2 . 2.009(5) yes
Cu1 . N3 . 2.017(5) yes
Cu1 . C1 . 3.033(7) yes
Cu1 . C5 . 2.802(6) yes
Cu1 . C6 . 2.921(6) yes
Cu1 . C7 . 2.994(7) yes
Cu1 . C11 . 2.833(6) yes
Cu1 . C12 . 2.853(6) yes
Cu1 . C13 . 3.209(6) yes
Cu1 . C14 . 3.363(7) yes
Cu1 . C15 . 2.631(6) yes
Cu1 . C16 . 2.186(6) yes
Cu1 . C17 . 2.497(7) yes
Cu1 . C18 . 3.137(7) yes
Cu1 . C19 . 3.480(7) yes
Cu1 . C20 . 3.242(7) yes
Cu1 . H1 . 3.139(7) no
Cu1 . H5 . 3.235(6) no
Cu1 . H7 . 3.069(7) no
Cu1 . H11 . 3.021(6) no
Cu1 . H13 . 3.497(7) no
Cu1 . H20 . 2.859(7) no
Cu1 . H21 . 2.427(6) no
Cu1 . H24 . 3.058(7) no
Cu2 . N4 . 2.229(5) yes
Cu2 . N5 . 1.994(5) yes
Cu2 . N6 . 2.073(5) yes
Cu2 . C21 . 2.988(7) yes
Cu2 . C25 . 2.820(6) yes
Cu2 . C26 . 2.855(6) yes
Cu2 . C27 . 3.125(6) yes
Cu2 . C31 . 2.899(6) yes
Cu2 . C32 . 2.942(5) yes
Cu2 . C33 . 3.175(6) yes
Cu2 . C34 . 3.281(6) yes
Cu2 . C35 . 2.604(6) yes
Cu2 . C36 . 2.163(6) yes
Cu2 . C37 . 2.526(7) yes
Cu2 . C38 . 3.258(7) yes
Cu2 . C40 . 3.312(7) yes
Cu2 . H9 1_565 2.974(7) no
Cu2 . H22 . 3.094(7) no
Cu2 . H27 . 3.024(6) no
Cu2 . H28 . 3.210(6) no
Cu2 . H33 . 3.251(6) no
Cu2 . H35 . 3.469(7) no
Cu2 . H36 . 3.491(7) no
Cu2 . H38 . 2.394(7) no
Cu2 . H39 . 2.863(7) no
Cl1 . O1 . 1.413(7) yes
Cl1 . O2 . 1.366(7) yes
Cl1 . O3 . 1.552(8) yes
Cl1 . O4 . 1.414(6) yes
Cl1 . H2 2_686 3.205(8) no
Cl1 . H3 1_455 3.591(7) no
Cl1 . H4 1_455 3.583(7) no
Cl1 . H5 . 3.356(6) no
Cl1 . H10 2_676 3.453(7) no
Cl1 . H13 2_576 3.449(7) no
Cl1 . H15 2_576 3.444(8) no
Cl1 . H41 2_586 3.149(7) no
Cl2 . O6 . 1.367(6) yes
Cl2 . O7 . 1.540(8) yes
Cl2 . O8 . 1.424(6) yes
Cl2 . O9 . 1.379(6) yes
Cl2 . H18 2_585 3.155(7) no
Cl2 . H25 2_685 3.511(7) no
Cl2 . H28 2_695 3.593(7) no
Cl2 . H29 2_695 3.144(8) no
Cl2 . H33 . 3.238(6) no
Cl2 . H35 2_585 3.493(7) no
Cl2 . H37 2_585 3.504(8) no
O1 . O2 . 2.395(9) yes
O1 . O3 . 2.297(13) yes
O1 . O4 . 2.407(9) yes
O1 . C10 2_676 3.48(1) yes
O1 . C13 2_576 3.45(1) yes
O1 . C14 2_576 3.52(1) yes
O1 . C20 2_576 3.46(1) yes
O1 . C38 2_586 3.367(11) yes
O1 . C39 2_586 3.39(1) yes
O1 . H10 2_676 2.738(11) no
O1 . H12 2_676 3.482(11) no
O1 . H13 2_576 2.74(1) no
O1 . H15 2_576 2.92(1) no
O1 . H17 2_576 2.575(9) no
O1 . H40 2_586 2.718(11) no
O1 . H41 2_586 2.78(1) no
O2 . O3 . 2.268(12) yes
O2 . O4 . 2.341(9) yes
O2 . C1 2_686 3.48(1) yes
O2 . C2 2_686 3.464(11) yes
O2 . C17 2_586 3.30(1) yes
O2 . C39 2_586 3.596(11) yes
O2 . H1 2_686 2.918(11) no
O2 . H2 2_686 2.905(11) no
O2 . H3 1_455 3.207(11) no
O2 . H20 2_586 2.62(1) no
O2 . H23 2_686 3.583(13) no
O2 . H24 2_686 3.577(12) no
O2 . H41 2_586 2.695(11) no
O3 . O4 . 2.24(1) yes
O3 . C4 . 3.462(12) yes
O3 . C6 . 3.344(11) yes
O3 . C22 2_686 3.422(11) yes
O3 . H1 2_686 3.127(14) no
O3 . H2 2_686 3.213(14) no
O3 . H4 . 3.11(1) no
O3 . H5 . 2.721(11) no
O3 . H6 . 3.347(11) no
O3 . H10 2_676 2.862(14) no
O3 . H12 2_676 2.790(13) no
O3 . H23 2_686 2.893(11) no
O4 . C3 1_455 3.346(9) yes
O4 . C4 1_455 3.231(8) yes
O4 . C6 . 3.505(9) yes
O4 . C13 2_576 3.542(9) yes
O4 . C14 . 3.423(9) yes
O4 . H2 2_686 2.793(9) no
O4 . H3 1_455 2.986(9) no
O4 . H4 1_455 2.725(8) no
O4 . H5 . 2.560(8) no
O4 . H13 2_576 3.260(9) no
O4 . H14 2_576 3.166(9) no
O4 . H15 2_576 3.12(1) no
O4 . H16 . 2.476(9) no
O4 . H21 . 3.38(1) no
O6 . O7 . 2.216(13) yes
O6 . O8 . 2.370(9) yes
O6 . O9 . 2.388(9) yes
O6 . C19 2_585 3.58(1) yes
O6 . C27 2_695 3.38(1) yes
O6 . C28 2_695 3.380(11) yes
O6 . C37 2_595 3.316(9) yes
O6 . H8 2_685 3.577(13) no
O6 . H18 2_585 2.67(1) no
O6 . H28 2_695 2.810(11) no
O6 . H29 2_695 2.842(11) no
O6 . H30 1_455 3.370(11) no
O6 . H39 2_595 2.66(1) no
O7 . O8 . 2.337(9) yes
O7 . O9 . 2.165(15) yes
O7 . C8 2_685 3.474(11) yes
O7 . C30 . 3.384(14) yes
O7 . C32 . 3.368(12) yes
O7 . H8 2_685 2.921(11) no
O7 . H25 2_685 2.786(14) no
O7 . H26 2_685 2.759(13) no
O7 . H28 2_695 3.153(15) no
O7 . H29 2_695 3.291(15) no
O7 . H31 . 3.010(12) no
O7 . H32 . 3.352(12) no
O7 . H33 . 2.773(12) no
O8 . O9 . 2.361(9) yes
O8 . C29 1_455 3.412(9) yes
O8 . C30 1_455 3.301(8) yes
O8 . C32 . 3.401(8) yes
O8 . C33 2_585 3.509(9) yes
O8 . C34 . 3.484(9) yes
O8 . H29 2_695 2.76(1) no
O8 . H30 1_455 3.018(9) no
O8 . H31 1_455 2.789(8) no
O8 . H33 . 2.456(8) no
O8 . H34 2_585 3.139(9) no
O8 . H35 2_585 3.220(9) no
O8 . H36 . 2.543(9) no
O8 . H37 2_585 3.13(1) no
O8 . H38 . 3.38(1) no
O9 . C18 2_585 3.406(11) yes
O9 . C19 2_585 3.45(1) yes
O9 . C24 2_685 3.53(1) yes
O9 . C33 2_585 3.524(9) yes
O9 . C34 2_585 3.57(1) yes
O9 . C40 2_585 3.44(1) yes
O9 . H18 2_585 2.84(1) no
O9 . H19 2_585 2.748(11) no
O9 . H25 2_685 2.78(1) no
O9 . H26 2_685 3.413(11) no
O9 . H35 2_585 2.83(1) no
O9 . H37 2_585 2.97(1) no
O9 . H42 2_585 2.558(9) no
N1 . N2 . 2.841(7) yes
N1 . N3 . 2.795(7) yes
N1 . C5 . 2.474(7) yes
N1 . C6 . 1.451(7) yes
N1 . C11 . 2.440(8) yes
N1 . C12 . 1.478(7) yes
N1 . C13 . 1.486(7) yes
N1 . C14 . 2.513(8) yes
N1 . C15 . 2.914(8) yes
N1 . C16 . 3.304(8) yes
N1 . H5 . 1.969(7) no
N1 . H6 . 1.975(7) no
N1 . H6 2_676 3.478(8) no
N1 . H11 . 1.997(7) no
N1 . H12 . 1.997(7) no
N1 . H13 . 2.001(8) no
N1 . H14 . 2.001(7) no
N1 . H15 . 3.311(8) no
N1 . H16 . 2.758(8) no
N1 . H21 . 3.316(8) no
N2 . N3 . 3.524(7) yes
N2 . C1 . 1.354(8) yes
N2 . C2 . 2.369(8) yes
N2 . C2 2_686 3.554(9) yes
N2 . C3 . 2.721(8) yes
N2 . C4 . 2.358(8) yes
N2 . C5 . 1.353(8) yes
N2 . C6 . 2.504(7) yes
N2 . C12 . 3.366(8) yes
N2 . C16 . 3.472(9) yes
N2 . H1 . 1.996(8) no
N2 . H2 . 3.227(8) no
N2 . H2 2_686 3.505(9) no
N2 . H4 . 3.214(8) no
N2 . H5 . 2.928(8) no
N2 . H6 . 3.217(8) no
N2 . H11 . 2.997(8) no
N2 . H21 . 3.122(8) no
N2 . H24 . 3.358(9) no
N3 . C7 . 1.284(8) yes
N3 . C8 . 2.386(8) yes
N3 . C9 . 2.794(8) yes
N3 . C10 . 2.406(8) yes
N3 . C11 . 1.375(8) yes
N3 . C12 . 2.413(8) yes
N3 . C13 . 3.569(8) yes
N3 . C15 . 3.556(7) yes
N3 . C19 . 3.576(8) yes
N3 . C20 . 3.468(8) yes
N3 . H7 . 1.913(9) no
N3 . H8 . 3.228(8) no
N3 . H10 . 3.258(9) no
N3 . H11 . 2.756(8) no
N3 . H12 . 3.176(8) no
N3 . H13 . 3.332(8) no
N3 . H24 . 3.280(9) no
N4 . N5 . 2.752(7) yes
N4 . N6 . 2.829(7) yes
N4 . C25 . 2.399(8) yes
N4 . C26 . 1.437(7) yes
N4 . C31 . 2.546(7) yes
N4 . C32 . 1.496(7) yes
N4 . C33 . 1.490(7) yes
N4 . C34 . 2.512(8) yes
N4 . C35 . 2.958(7) yes
N4 . C36 . 3.338(8) yes
N4 . H26 . 1.966(7) no
N4 . H27 . 1.970(8) no
N4 . H32 . 2.010(7) no
N4 . H32 2_685 3.516(7) no
N4 . H33 . 2.007(7) no
N4 . H34 . 2.008(7) no
N4 . H35 . 2.010(7) no
N4 . H36 . 2.733(8) no
N4 . H37 . 3.313(8) no
N4 . H38 . 3.339(8) no
N5 . N6 . 3.582(8) yes
N5 . C21 . 1.306(8) yes
N5 . C22 . 2.375(9) yes
N5 . C23 . 2.798(9) yes
N5 . C24 . 2.409(8) yes
N5 . C25 . 1.379(8) yes
N5 . C26 . 2.449(8) yes
N5 . C33 . 3.466(8) yes
N5 . C35 . 3.424(8) yes
N5 . C40 . 3.413(8) yes
N5 . H9 1_565 3.243(9) no
N5 . H22 . 1.950(8) no
N5 . H23 . 3.22(1) no
N5 . H25 . 3.261(8) no
N5 . H26 . 3.211(8) no
N5 . H27 . 2.804(8) no
N5 . H35 . 3.220(8) no
N6 . C26 . 3.346(8) yes
N6 . C27 . 1.378(8) yes
N6 . C28 . 2.449(8) yes
N6 . C28 2_695 3.481(9) yes
N6 . C29 . 2.811(8) yes
N6 . C30 . 2.420(8) yes
N6 . C31 . 1.341(8) yes
N6 . C32 . 2.452(7) yes
N6 . C36 . 3.530(8) yes
N6 . H9 1_565 3.363(9) no
N6 . H27 . 2.965(8) no
N6 . H28 . 2.004(8) no
N6 . H29 . 3.298(8) no
N6 . H29 2_695 3.386(9) no
N6 . H31 . 3.267(8) no
N6 . H32 . 3.168(8) no
N6 . H33 . 2.877(7) no
N6 . H38 . 3.162(8) no
C1 . C2 . 1.36(1) yes
C1 . C2 2_686 3.553(9) yes
C1 . C3 . 2.346(9) yes
C1 . C3 2_686 3.435(8) yes
C1 . C4 . 2.718(9) yes
C1 . C5 . 2.355(8) yes
C1 . H1 . 0.95(2) no
C1 . H2 . 2.017(9) no
C1 . H3 . 3.21(1) no
C1 . H23 . 3.46(1) no
C1 . H24 . 3.10(1) no
C2 . C3 . 1.38(1) yes
C2 . C4 . 2.392(9) yes
C2 . C5 . 2.763(9) yes
C2 . H1 . 2.00(1) no
C2 . H2 . 0.95(1) no
C2 . H3 . 2.03(1) no
C2 . H3 2_786 3.242(9) no
C2 . H4 . 3.252(9) no
C2 . H21 1_655 3.301(9) no
C2 . H21 2_686 3.31(1) no
C3 . C4 . 1.377(9) yes
C3 . C5 . 2.386(8) yes
C3 . H1 . 3.21(1) no
C3 . H1 2_686 3.471(8) no
C3 . H2 . 2.04(1) no
C3 . H2 2_786 3.273(9) no
C3 . H3 . 0.95(2) no
C3 . H4 . 2.034(9) no
C3 . H20 2_686 3.47(1) no
C3 . H21 1_655 3.221(9) no
C3 . H21 2_686 3.32(1) no
C4 . C5 . 1.384(8) yes
C4 . C6 . 2.528(9) yes
C4 . H1 2_686 3.592(8) no
C4 . H2 . 3.254(9) no
C4 . H3 . 2.020(9) no
C4 . H4 . 0.95(2) no
C4 . H5 . 2.923(9) no
C4 . H6 . 2.618(9) no
C4 . H11 . 3.551(9) no
C4 . H16 1_655 3.513(8) no
C5 . C6 . 1.528(8) yes
C5 . C12 . 3.097(9) yes
C5 . H1 . 3.204(9) no
C5 . H2 2_686 3.444(9) no
C5 . H3 . 3.241(8) no
C5 . H4 . 2.029(9) no
C5 . H5 . 2.040(8) no
C5 . H6 . 2.046(8) no
C5 . H11 . 2.698(8) no
C5 . H21 . 3.524(9) no
C6 . C12 . 2.451(8) yes
C6 . C13 . 2.417(8) yes
C6 . C14 . 3.139(9) yes
C6 . H4 . 2.674(9) no
C6 . H5 . 0.95(2) no
C6 . H6 . 0.95(2) no
C6 . H6 2_676 3.253(11) no
C6 . H11 . 2.478(8) no
C6 . H12 . 2.836(8) no
C6 . H12 2_676 3.549(9) no
C6 . H13 . 3.202(9) no
C6 . H14 . 2.476(8) no
C6 . H14 2_676 3.545(9) no
C6 . H16 . 2.919(9) no
C6 . H21 . 3.403(9) no
C7 . C8 . 1.408(9) yes
C7 . C9 . 2.415(9) yes
C7 . C10 . 2.69(1) yes
C7 . C11 . 2.290(9) yes
C7 . C12 . 3.59(1) yes
C7 . C19 . 3.460(9) yes
C7 . H7 . 0.95(2) no
C7 . H8 . 2.068(9) no
C7 . H9 . 3.29(1) no
C7 . H24 . 3.34(1) no
C7 . H25 . 3.278(9) no
C8 . C9 . 1.43(1) yes
C8 . C10 . 2.373(9) yes
C8 . C11 . 2.751(9) yes
C8 . H7 . 2.036(9) no
C8 . H8 . 0.95(1) no
C8 . H9 . 2.08(1) no
C8 . H10 . 3.24(1) no
C8 . H18 1_655 3.59(1) no
C8 . H28 1_545 3.157(9) no
C8 . H39 1_545 3.28(1) no
C9 . C10 . 1.34(1) yes
C9 . C11 . 2.401(9) yes
C9 . H7 . 3.27(1) no
C9 . H8 . 2.088(11) no
C9 . H9 . 0.95(2) no
C9 . H10 . 1.98(1) no
C9 . H18 1_655 3.59(1) no
C9 . H22 1_545 3.18(1) no
C9 . H28 1_545 3.12(1) no
C10 . C11 . 1.407(8) yes
C10 . C12 . 2.520(9) yes
C10 . H8 . 3.241(9) no
C10 . H9 . 2.00(1) no
C10 . H10 . 0.95(2) no
C10 . H11 . 2.976(9) no
C10 . H12 . 2.582(9) no
C10 . H13 . 3.515(9) no
C10 . H17 1_655 3.020(9) no
C10 . H22 1_545 3.069(9) no
C11 . C12 . 1.456(9) yes
C11 . C13 . 3.154(9) yes
C11 . C20 1_655 3.435(9) yes
C11 . H7 . 3.140(9) no
C11 . H9 . 3.262(9) no
C11 . H10 . 2.048(9) no
C11 . H11 . 1.976(9) no
C11 . H12 . 1.980(9) no
C11 . H13 . 2.801(8) no
C11 . H17 1_655 3.133(9) no
C12 . C13 . 2.481(9) yes
C12 . C20 1_655 3.506(9) yes
C12 . H5 . 3.243(8) no
C12 . H6 . 2.559(8) no
C12 . H6 2_676 3.505(9) no
C12 . H10 . 2.702(9) no
C12 . H11 . 0.95(2) no
C12 . H12 . 0.95(1) no
C12 . H13 . 2.496(9) no
C12 . H14 . 2.865(9) no
C12 . H15 1_655 3.136(9) no
C12 . H17 1_655 3.275(9) no
C13 . C14 . 1.516(9) yes
C13 . C15 . 2.492(8) yes
C13 . C16 . 3.435(9) yes
C13 . C20 . 3.186(9) yes
C13 . H4 2_676 3.555(9) no
C13 . H5 . 2.438(9) no
C13 . H6 . 2.754(9) no
C13 . H6 2_676 3.387(9) no
C13 . H11 . 3.259(9) no
C13 . H12 . 2.543(9) no
C13 . H13 . 0.95(2) no
C13 . H14 . 0.95(2) no
C13 . H15 . 2.039(9) no
C13 . H16 . 2.031(9) no
C13 . H17 . 3.174(9) no
C13 . H21 . 3.575(9) no
C14 . C15 . 1.511(9) yes
C14 . C16 . 2.57(1) yes
C14 . C20 . 2.48(1) yes
C14 . H5 . 2.736(9) no
C14 . H11 1_455 2.996(9) no
C14 . H13 . 2.023(9) no
C14 . H14 . 2.029(9) no
C14 . H14 2_576 3.402(9) no
C14 . H15 . 0.95(2) no
C14 . H16 . 0.95(2) no
C14 . H17 . 2.64(1) no
C14 . H21 . 2.74(1) no
C15 . C16 . 1.420(9) yes
C15 . C17 . 2.454(9) yes
C15 . C18 . 2.80(1) yes
C15 . C19 . 2.399(9) yes
C15 . C20 . 1.366(9) yes
C15 . H5 . 3.476(8) no
C15 . H11 1_455 2.852(8) no
C15 . H13 . 2.720(9) no
C15 . H14 . 3.298(9) no
C15 . H15 . 2.028(9) no
C15 . H16 . 2.034(9) no
C15 . H17 . 2.021(9) no
C15 . H18 . 3.252(9) no
C15 . H20 . 3.31(1) no
C15 . H21 . 2.06(1) no
C16 . C17 . 1.39(1) yes
C16 . C18 . 2.360(11) yes
C16 . C19 . 2.74(1) yes
C16 . C20 . 2.38(1) yes
C16 . H3 2_686 3.33(1) no
C16 . H5 . 3.497(9) no
C16 . H15 . 3.26(1) no
C16 . H16 . 2.65(1) no
C16 . H17 . 3.25(1) no
C16 . H19 . 3.224(11) no
C16 . H20 . 2.04(1) no
C16 . H21 . 0.95(2) no
C17 . C18 . 1.350(11) yes
C17 . C19 . 2.39(1) yes
C17 . C20 . 2.79(1) yes
C17 . H3 2_686 3.26(1) no
C17 . H18 . 3.24(1) no
C17 . H19 . 2.004(11) no
C17 . H20 . 0.95(1) no
C17 . H21 . 2.023(11) no
C18 . C19 . 1.404(11) yes
C18 . C20 . 2.43(1) yes
C18 . H7 . 3.05(1) no
C18 . H17 . 3.277(11) no
C18 . H18 . 2.050(11) no
C18 . H19 . 0.95(2) no
C18 . H20 . 2.007(11) no
C18 . H21 . 3.211(11) no
C18 . H24 1_455 3.46(1) no
C19 . C20 . 1.396(9) yes
C19 . H7 . 3.100(9) no
C19 . H17 . 2.03(1) no
C19 . H18 . 0.95(2) no
C19 . H19 . 2.05(1) no
C19 . H20 . 3.25(1) no
C20 . H11 1_455 2.817(9) no
C20 . H13 . 2.986(9) no
C20 . H15 . 2.612(9) no
C20 . H16 . 3.24(1) no
C20 . H17 . 0.95(1) no
C20 . H18 . 2.044(9) no
C20 . H19 . 3.28(1) no
C20 . H21 . 3.24(1) no
C21 . C22 . 1.40(1) yes
C21 . C23 . 2.42(1) yes
C21 . C24 . 2.724(9) yes
C21 . C25 . 2.313(9) yes
C21 . C38 . 3.58(1) yes
C21 . C39 . 3.39(1) yes
C21 . H9 1_565 3.34(1) no
C21 . H10 1_565 3.187(9) no
C21 . H22 . 0.95(2) no
C21 . H23 . 2.05(1) no
C21 . H24 . 3.29(1) no
C22 . C23 . 1.40(1) yes
C22 . C24 . 2.37(1) yes
C22 . C25 . 2.73(1) yes
C22 . H1 . 3.09(1) no
C22 . H20 . 3.426(11) no
C22 . H22 . 2.03(1) no
C22 . H23 . 0.95(1) no
C22 . H24 . 2.06(1) no
C22 . H25 . 3.24(1) no
C23 . C24 . 1.38(1) yes
C23 . C25 . 2.40(1) yes
C23 . H1 . 3.02(1) no
C23 . H7 . 3.18(1) no
C23 . H22 . 3.27(1) no
C23 . H23 . 2.048(11) no
C23 . H24 . 0.95(2) no
C23 . H25 . 2.02(1) no
C24 . C25 . 1.391(9) yes
C24 . C26 . 2.537(9) yes
C24 . H7 . 3.131(9) no
C24 . H23 . 3.24(1) no
C24 . H24 . 2.03(1) no
C24 . H25 . 0.95(2) no
C24 . H26 . 2.61(1) no
C24 . H27 . 3.009(9) no
C24 . H35 . 3.366(9) no
C24 . H42 1_655 3.066(9) no
C25 . C26 . 1.501(9) yes
C25 . C33 . 3.055(9) yes
C25 . C40 1_655 3.443(9) yes
C25 . H22 . 3.172(9) no
C25 . H24 . 3.27(1) no
C25 . H25 . 2.037(9) no
C25 . H26 . 2.022(9) no
C25 . H27 . 2.031(9) no
C25 . H35 . 2.685(9) no
C25 . H42 1_655 3.134(9) no
C26 . C31 . 3.116(9) yes
C26 . C32 . 2.427(8) yes
C26 . C33 . 2.435(9) yes
C26 . C40 1_655 3.416(9) yes
C26 . H25 . 2.708(9) no
C26 . H26 . 0.95(1) no
C26 . H27 . 0.95(2) no
C26 . H32 . 2.526(8) no
C26 . H32 2_685 3.485(9) no
C26 . H33 . 3.214(8) no
C26 . H34 . 2.823(9) no
C26 . H35 . 2.462(8) no
C26 . H37 1_655 3.176(9) no
C26 . H42 1_655 3.174(9) no
C27 . C28 . 1.398(9) yes
C27 . C28 2_695 3.415(9) yes
C27 . C29 . 2.363(9) yes
C27 . C29 2_695 3.362(9) yes
C27 . C30 . 2.718(9) yes
C27 . C31 . 2.316(9) yes
C27 . H8 1_565 3.520(9) no
C27 . H9 1_565 3.20(1) no
C27 . H28 . 0.95(2) no
C27 . H29 . 2.053(9) no
C27 . H30 . 3.230(9) no
C27 . H30 2_695 3.586(9) no
C28 . C29 . 1.35(1) yes
C28 . C30 . 2.38(1) yes
C28 . C31 . 2.761(9) yes
C28 . C36 1_655 3.565(9) yes
C28 . H28 . 2.03(1) no
C28 . H29 . 0.95(1) no
C28 . H30 . 2.01(1) no
C28 . H30 2_795 3.233(9) no
C28 . H31 . 3.24(1) no
C28 . H38 1_655 3.234(9) no
C28 . H38 2_695 3.41(1) no
C29 . C30 . 1.397(9) yes
C29 . C31 . 2.429(9) yes
C29 . H28 . 3.21(1) no
C29 . H28 2_695 3.365(9) no
C29 . H29 . 2.01(1) no
C29 . H29 2_795 3.334(9) no
C29 . H30 . 0.95(2) no
C29 . H30 2_795 3.545(13) no
C29 . H31 . 2.052(9) no
C29 . H38 1_655 3.097(9) no
C29 . H38 2_695 3.385(9) no
C30 . C31 . 1.425(8) yes
C30 . C32 . 2.582(8) yes
C30 . H28 2_695 3.519(9) no
C30 . H29 . 3.25(1) no
C30 . H30 . 2.043(9) no
C30 . H31 . 0.95(2) no
C30 . H32 . 2.655(8) no
C30 . H33 . 2.965(8) no
C30 . H34 2_685 3.587(9) no
C30 . H36 1_655 3.414(9) no
C30 . H38 1_655 3.507(9) no
C31 . C32 . 1.536(8) yes
C31 . H27 . 2.699(9) no
C31 . H28 . 3.167(9) no
C31 . H29 2_695 3.363(9) no
C31 . H30 . 3.291(9) no
C31 . H31 . 2.076(8) no
C31 . H32 . 2.041(8) no
C31 . H33 . 2.047(8) no
C32 . C33 . 2.491(8) yes
C32 . C34 . 3.212(8) yes
C32 . H26 . 2.806(8) no
C32 . H26 2_685 3.525(8) no
C32 . H27 . 2.447(8) no
C32 . H31 . 2.751(8) no
C32 . H32 . 0.95(2) no
C32 . H32 2_685 3.256(11) no
C32 . H33 . 0.95(2) no
C32 . H34 . 2.546(8) no
C32 . H35 . 3.271(8) no
C32 . H36 . 2.963(8) no
C32 . H38 . 3.470(8) no
C33 . C34 . 1.539(8) yes
C33 . C35 . 2.524(8) yes
C33 . C36 . 3.466(9) yes
C33 . C40 . 3.268(9) yes
C33 . H26 . 2.503(8) no
C33 . H27 . 3.233(9) no
C33 . H31 2_685 3.530(9) no
C33 . H32 . 2.821(8) no
C33 . H32 2_685 3.487(8) no
C33 . H33 . 2.526(8) no
C33 . H34 . 0.95(2) no
C33 . H35 . 0.95(2) no
C33 . H36 . 2.049(9) no
C33 . H36 2_585 3.583(9) no
C33 . H37 . 2.054(8) no
C33 . H42 . 3.258(9) no
C34 . C35 . 1.497(8) yes
C34 . C36 . 2.55(1) yes
C34 . C40 . 2.52(1) yes
C34 . H27 1_455 3.036(9) no
C34 . H33 . 2.837(8) no
C34 . H34 . 2.056(8) no
C34 . H34 2_585 3.263(9) no
C34 . H35 . 2.050(9) no
C34 . H36 . 0.95(2) no
C34 . H37 . 0.95(1) no
C34 . H38 . 2.72(1) no
C34 . H42 . 2.67(1) no
C35 . C36 . 1.450(9) yes
C35 . C37 . 2.442(9) yes
C35 . C38 . 2.795(9) yes
C35 . C39 . 2.428(9) yes
C35 . C40 . 1.398(9) yes
C35 . H27 1_455 2.824(9) no
C35 . H34 . 3.325(8) no
C35 . H35 . 2.742(8) no
C35 . H36 . 2.020(9) no
C35 . H37 . 2.009(9) no
C35 . H38 . 2.096(9) no
C35 . H39 . 3.30(1) no
C35 . H41 . 3.286(9) no
C35 . H42 . 2.044(9) no
C36 . C37 . 1.382(9) yes
C36 . C38 . 2.43(1) yes
C36 . C39 . 2.827(9) yes
C36 . C40 . 2.460(9) yes
C36 . H30 2_695 3.397(9) no
C36 . H33 . 3.596(8) no
C36 . H36 . 2.59(1) no
C36 . H37 . 3.24(1) no
C36 . H38 . 0.95(2) no
C36 . H39 . 2.03(1) no
C36 . H40 . 3.28(1) no
C36 . H42 . 3.32(1) no
C37 . C38 . 1.423(11) yes
C37 . C39 . 2.45(1) yes
C37 . C40 . 2.81(1) yes
C37 . H22 . 3.58(1) no
C37 . H30 2_695 3.38(1) no
C37 . H38 . 2.037(9) no
C37 . H39 . 0.95(1) no
C37 . H40 . 2.06(1) no
C37 . H41 . 3.30(1) no
C38 . C39 . 1.389(11) yes
C38 . C40 . 2.41(1) yes
C38 . H9 1_465 3.459(11) no
C38 . H22 . 2.97(1) no
C38 . H38 . 3.29(1) no
C38 . H39 . 2.074(11) no
C38 . H40 . 0.95(3) no
C38 . H41 . 2.038(11) no
C38 . H42 . 3.26(1) no
C39 . C40 . 1.396(9) yes
C39 . H22 . 3.03(1) no
C39 . H27 1_455 3.53(1) no
C39 . H39 . 3.303(11) no
C39 . H40 . 2.03(1) no
C39 . H41 . 0.95(2) no
C39 . H42 . 2.04(1) no
C40 . H27 1_455 2.712(9) no
C40 . H35 . 3.063(9) no
C40 . H36 . 3.26(1) no
C40 . H37 . 2.63(1) no
C40 . H38 . 3.315(9) no
C40 . H40 . 3.26(1) no
C40 . H41 . 2.048(9) no
C40 . H42 . 0.95(1) no

loop_
_geom_torsion_atom_site_label_1
_geom_torsion_site_symmetry_1
_geom_torsion_atom_site_label_2
_geom_torsion_site_symmetry_2
_geom_torsion_atom_site_label_3
_geom_torsion_site_symmetry_3
_geom_torsion_atom_site_label_4
_geom_torsion_site_symmetry_4
_geom_torsion
_geom_torsion_publ_flag
N2 . Cu1 . N1 . C6 . 24.1(4) yes
N2 . Cu1 . N1 . C12 . -92.4(4) yes
N2 . Cu1 . N1 . C13 . 145.6(4) yes
N3 . Cu1 . N1 . C6 . 148.0(4) yes
N3 . Cu1 . N1 . C12 . 31.5(4) yes
N3 . Cu1 . N1 . C13 . -90.5(4) yes
C16 . Cu1 . N1 . C6 . -87.0(4) yes
C16 . Cu1 . N1 . C12 . 156.5(4) yes
C16 . Cu1 . N1 . C13 . 34.5(5) yes
N1 . Cu1 . N2 . C1 . 167.0(5) yes
N1 . Cu1 . N2 . C5 . -10.9(4) yes
N3 . Cu1 . N2 . C1 . 90.8(6) yes
N3 . Cu1 . N2 . C5 . -87.1(5) yes
C16 . Cu1 . N2 . C1 . -98.5(6) yes
C16 . Cu1 . N2 . C5 . 83.6(5) yes
N1 . Cu1 . N3 . C7 . 158.2(6) yes
N1 . Cu1 . N3 . C11 . -14.2(4) yes
N2 . Cu1 . N3 . C7 . -124.6(6) yes
N2 . Cu1 . N3 . C11 . 63.0(5) yes
C16 . Cu1 . N3 . C7 . 66.1(7) yes
C16 . Cu1 . N3 . C11 . -106.4(5) yes
N1 . Cu1 . C16 . C15 . -43.7(4) yes
N1 . Cu1 . C16 . C17 . -165.7(4) yes
N2 . Cu1 . C16 . C15 . -129.4(4) yes
N2 . Cu1 . C16 . C17 . 108.6(5) yes
N3 . Cu1 . C16 . C15 . 40.9(5) yes
N3 . Cu1 . C16 . C17 . -81.1(5) yes
N5 . Cu2 . N4 . C26 . -34.3(4) yes
N5 . Cu2 . N4 . C32 . -149.4(3) yes
N5 . Cu2 . N4 . C33 . 87.0(4) yes
N6 . Cu2 . N4 . C26 . 91.5(4) yes
N6 . Cu2 . N4 . C32 . -23.6(3) yes
N6 . Cu2 . N4 . C33 . -147.2(4) yes
C36 . Cu2 . N4 . C26 . -156.5(4) yes
C36 . Cu2 . N4 . C32 . 88.5(4) yes
C36 . Cu2 . N4 . C33 . -35.1(5) yes
N4 . Cu2 . N5 . C21 . -157.9(6) yes
N4 . Cu2 . N5 . C25 . 14.8(4) yes
N6 . Cu2 . N5 . C21 . 127.7(6) yes
N6 . Cu2 . N5 . C25 . -59.6(5) yes
C36 . Cu2 . N5 . C21 . -62.9(7) yes
C36 . Cu2 . N5 . C25 . 109.8(5) yes
N4 . Cu2 . N6 . C27 . -167.6(5) yes
N4 . Cu2 . N6 . C31 . 10.8(4) yes
N5 . Cu2 . N6 . C27 . -93.8(6) yes
N5 . Cu2 . N6 . C31 . 84.7(5) yes
C36 . Cu2 . N6 . C27 . 95.9(6) yes
C36 . Cu2 . N6 . C31 . -85.6(5) yes
N4 . Cu2 . C36 . C35 . 45.2(4) yes
N4 . Cu2 . C36 . C37 . 164.3(4) yes
N5 . Cu2 . C36 . C35 . -40.0(5) yes
N5 . Cu2 . C36 . C37 . 79.2(5) yes
N6 . Cu2 . C36 . C35 . 130.4(4) yes
N6 . Cu2 . C36 . C37 . -110.4(5) yes
Cu1 . N1 . C6 . C5 . -31.7(4) yes
C12 . N1 . C6 . C5 . 72.9(6) yes
C13 . N1 . C6 . C5 . -157.7(5) yes
Cu1 . N1 . C12 . C11 . -44.9(4) yes
C6 . N1 . C12 . C11 . -152.3(5) yes
C13 . N1 . C12 . C11 . 79.8(7) yes
Cu1 . N1 . C13 . C14 . -38.1(5) yes
C6 . N1 . C13 . C14 . 79.0(6) yes
C12 . N1 . C13 . C14 . -151.6(5) yes
Cu1 . N2 . C1 . C2 . -177.5(4) yes
C5 . N2 . C1 . C2 . 0.2(9) yes
Cu1 . N2 . C5 . C4 . 175.8(4) yes
Cu1 . N2 . C5 . C6 . -5.1(5) yes
C1 . N2 . C5 . C4 . -2.2(9) yes
C1 . N2 . C5 . C6 . 176.9(6) yes
Cu1 . N3 . C7 . C8 . -174.8(4) yes
C11 . N3 . C7 . C8 . -2.8(1) yes
Cu1 . N3 . C11 . C10 . 174.6(4) yes
Cu1 . N3 . C11 . C12 . -8.4(5) yes
C7 . N3 . C11 . C10 . 1.3(9) yes
C7 . N3 . C11 . C12 . 178.3(6) yes
Cu2 . N4 . C26 . C25 . 46.4(4) yes
C32 . N4 . C26 . C25 . 154.3(5) yes
C33 . N4 . C26 . C25 . -77.2(6) yes
Cu2 . N4 . C32 . C31 . 33.2(4) yes
C26 . N4 . C32 . C31 . -73.1(6) yes
C33 . N4 . C32 . C31 . 158.7(5) yes
Cu2 . N4 . C33 . C34 . 37.6(5) yes
C26 . N4 . C33 . C34 . 152.0(5) yes
C32 . N4 . C33 . C34 . -80.3(6) yes
Cu2 . N5 . C21 . C22 . 174.9(5) yes
C25 . N5 . C21 . C22 . 2.7(1) yes
Cu2 . N5 . C25 . C24 . -175.3(5) yes
Cu2 . N5 . C25 . C26 . 8.2(6) yes
C21 . N5 . C25 . C24 . -1.9(1) yes
C21 . N5 . C25 . C26 . -178.3(6) yes
Cu2 . N6 . C27 . C28 . 178.1(4) yes
C31 . N6 . C27 . C28 . -0.3(9) yes
Cu2 . N6 . C31 . C30 . -176.4(4) yes
Cu2 . N6 . C31 . C32 . 5.6(5) yes
C27 . N6 . C31 . C30 . 2.3(9) yes
C27 . N6 . C31 . C32 . -175.7(5) yes
N2 . C1 . C2 . C3 . 0.5(9) yes
C1 . C2 . C3 . C4 . 0.8(9) yes
C2 . C3 . C4 . C5 . -2.9(9) yes
C3 . C4 . C5 . N2 . 3.5(8) yes
C3 . C4 . C5 . C6 . -175.6(5) yes
N2 . C5 . C6 . N1 . 28.2(7) yes
C4 . C5 . C6 . N1 . -152.7(5) yes
N3 . C7 . C8 . C9 . 1.9(9) yes
C7 . C8 . C9 . C10 . 0.4(1) yes
C8 . C9 . C10 . C11 . -1.8(1) yes
C9 . C10 . C11 . N3 . 1.0(1) yes
C9 . C10 . C11 . C12 . -175.8(6) yes
N3 . C11 . C12 . N1 . 40.4(7) yes
C10 . C11 . C12 . N1 . -142.7(6) yes
N1 . C13 . C14 . C15 . 51.8(6) yes
C13 . C14 . C15 . C16 . -97.0(7) yes
C13 . C14 . C15 . C20 . 78.5(7) yes
C14 . C15 . C16 . Cu1 . 87.0(6) yes
C14 . C15 . C16 . C17 . 172.5(6) yes
C20 . C15 . C16 . Cu1 . -88.6(6) yes
C20 . C15 . C16 . C17 . -3.1(1) yes
C14 . C15 . C20 . C19 . -175.6(6) yes
C16 . C15 . C20 . C19 . 0.1(1) yes
Cu1 . C16 . C17 . C18 . 91.9(6) yes
C15 . C16 . C17 . C18 . 3.3(1) yes
C16 . C17 . C18 . C19 . -0.6(1) yes
C17 . C18 . C19 . C20 . -2.3(1) yes
C18 . C19 . C20 . C15 . 2.5(1) yes
N5 . C21 . C22 . C23 . -1.1(1) yes
C21 . C22 . C23 . C24 . -1.4(1) yes
C22 . C23 . C24 . C25 . 2.2(1) yes
C23 . C24 . C25 . N5 . -0.6(1) yes
C23 . C24 . C25 . C26 . 175.6(6) yes
N5 . C25 . C26 . N4 . -41.1(6) yes
C24 . C25 . C26 . N4 . 142.5(6) yes
N6 . C27 . C28 . C29 . -1.1(9) yes
C27 . C28 . C29 . C30 . 0.4(9) yes
C28 . C29 . C30 . C31 . 1.5(9) yes
C29 . C30 . C31 . N6 . -3.0(9) yes
C29 . C30 . C31 . C32 . 175.0(5) yes
N6 . C31 . C32 . N4 . -28.8(6) yes
C30 . C31 . C32 . N4 . 153.2(5) yes
N4 . C33 . C34 . C35 . -54.8(6) yes
C33 . C34 . C35 . C36 . 98.6(6) yes
C33 . C34 . C35 . C40 . -79.7(7) yes
C34 . C35 . C36 . Cu2 . -85.8(6) yes
C34 . C35 . C36 . C37 . -173.5(6) yes
C40 . C35 . C36 . Cu2 . 92.5(6) yes
C40 . C35 . C36 . C37 . 4.8(9) yes
C34 . C35 . C40 . C39 . 177.5(6) yes
C36 . C35 . C40 . C39 . -0.8(1) yes
Cu2 . C36 . C37 . C38 . -93.9(6) yes
C35 . C36 . C37 . C38 . -5.0(9) yes
C36 . C37 . C38 . C39 . 1.3(1) yes
C37 . C38 . C39 . C40 . 2.7(1) yes
C38 . C39 . C40 . C35 . -2.9(1) yes
